data_2207180
loop_
_publ_author_name
'Guang-Jun Xu'
'Li Feng'
'Shi-Ping Yan'
'Dai-Zheng Liao'
'Zong-Hui Jiang'
'Peng Cheng'

_publ_section_title
;A new Schiff base--copper(II) complex:
 [<i>N</i>-(2-hydroxyethyl)-<i>N</i>'-(2-oxidobenzylidene)ethylenediamine-1\k^4^<i>O</i>,<i>N</i>,<i>N</i>',<i>O</i>'][\m-<i>N</i>-(2-oxidobenzylidene)-<i>N</i>'-(2-oxidoethyl)ethylenediamine-1\k<i>O</i>:2\k^4^<i>O</i>,<i>N</i>,<i>N</i>',<i>O</i>']dicopper(II)
 perchlorate methanol solvate
;
_journal_coeditor_code CI6661
_journal_issue 11
_journal_name_full 'Acta Crystallographica Section E'
_journal_page_first m2390
_journal_page_last m2392
_journal_paper_doi 10.1107/S1600536805033593
_journal_volume 61
_journal_year 2005
_chemical_formula_iupac '[Cu2 (C11 H14 N2 O2) (C11 H15 N2 O2)] Cl O4, C H4 O'
_chemical_formula_moiety 'C22 H29 Cu2 N4 O4 +, Cl O4 -, C H3 OH'
_chemical_formula_sum 'C23 H33 Cl Cu2 N4 O9'
_chemical_formula_weight 672.06
_chemical_name_systematic
;
[N-(2-hydroxyethyl)-N'-(2-oxidobenzylidene)ethylenediamine-
1\k^4^O,N,N',O'][\m-N-(2-oxidobenzylidene)-N'-(2-oxidoethyl)ethylenediamine-
1\kO:2\k^4^O,N,N',O']dicopper(II) perchlorate methanol solvate
;
_space_group_IT_number 14
_symmetry_cell_setting monoclinic
_symmetry_space_group_name_Hall '-P 2ybc'
_symmetry_space_group_name_H-M 'P 1 21/c 1'
_atom_sites_solution_hydrogens geom
_atom_sites_solution_primary direct
_atom_sites_solution_secondary difmap
_cell_angle_alpha 90.00
_cell_angle_beta 100.590(4)
_cell_angle_gamma 90.00
_cell_formula_units_Z 4
_cell_length_a 12.479(3)
_cell_length_b 15.731(4)
_cell_length_c 14.274(4)
_cell_measurement_reflns_used 1002
_cell_measurement_temperature 294(2)
_cell_measurement_theta_max 25.82
_cell_measurement_theta_min 3.07
_cell_volume 2754.4(12)
_computing_cell_refinement 'SAINT (Bruker, 1997)'
_computing_data_collection 'SMART (Bruker, 1997)'
_computing_data_reduction SAINT
_computing_molecular_graphics 'SHELXTL (Bruker, 1997)'
_computing_publication_material SHELXTL
_computing_structure_refinement 'SHELXL97 (Sheldrick, 1997)'
_computing_structure_solution 'SHELXS97 (Sheldrick, 1997)'
_diffrn_ambient_temperature 294(2)
_diffrn_measured_fraction_theta_full 0.996
_diffrn_measured_fraction_theta_max 0.996
_diffrn_measurement_device_type 'Bruker SMART CCD area-detector'
_diffrn_measurement_method '\f and \w'
_diffrn_radiation_monochromator graphite
_diffrn_radiation_source 'fine-focus sealed tube'
_diffrn_radiation_type MoK\a
_diffrn_radiation_wavelength 0.71073
_diffrn_reflns_av_R_equivalents 0.0360
_diffrn_reflns_av_sigmaI/netI 0.0458
_diffrn_reflns_limit_h_max 15
_diffrn_reflns_limit_h_min -15
_diffrn_reflns_limit_k_max 19
_diffrn_reflns_limit_k_min -19
_diffrn_reflns_limit_l_max 15
_diffrn_reflns_limit_l_min -17
_diffrn_reflns_number 15671
_diffrn_reflns_theta_full 26.40
_diffrn_reflns_theta_max 26.40
_diffrn_reflns_theta_min 1.66
_diffrn_standards_decay_% 0
_diffrn_standards_number 0
_exptl_absorpt_coefficient_mu 1.698
_exptl_absorpt_correction_T_max 0.762
_exptl_absorpt_correction_T_min 0.568
_exptl_absorpt_correction_type multi-scan
_exptl_absorpt_process_details '(SADABS; Sheldrick, 1996)'
_exptl_crystal_colour blue
_exptl_crystal_density_diffrn 1.621
_exptl_crystal_density_method 'not measured'
_exptl_crystal_description Block
_exptl_crystal_F_000 1384
_exptl_crystal_size_max 0.24
_exptl_crystal_size_mid 0.20
_exptl_crystal_size_min 0.16
_refine_diff_density_max 0.792
_refine_diff_density_min -0.432
_refine_ls_extinction_method none
_refine_ls_goodness_of_fit_ref 1.101
_refine_ls_hydrogen_treatment constr
_refine_ls_matrix_type full
_refine_ls_number_parameters 410
_refine_ls_number_reflns 5622
_refine_ls_number_restraints 48
_refine_ls_restrained_S_all 1.157
_refine_ls_R_factor_all 0.0792
_refine_ls_R_factor_gt 0.0455
_refine_ls_shift/su_max 0.003
_refine_ls_shift/su_mean 0.000
_refine_ls_structure_factor_coef Fsqd
_refine_ls_weighting_details 'calc w = 1/[\s^2^(Fo^2^)+(0.0651P)^2^+0.0776P] where P = (Fo^2^+2Fc^2^)/3'
_refine_ls_weighting_scheme calc
_refine_ls_wR_factor_gt 0.1061
_refine_ls_wR_factor_ref 0.1255
_reflns_number_gt 3994
_reflns_number_total 5622
_reflns_threshold_expression I>2\s(I)
_cod_data_source_file ci6661.cif
_cod_data_source_block I
_cod_original_cell_volume 2754.5(13)
_cod_original_sg_symbol_H-M 'P 21/c'
_cod_database_code 2207180

loop_
_symmetry_equiv_pos_as_xyz
'x, y, z'
'-x, y+1/2, -z+1/2'
'-x, -y, -z'
'x, -y-1/2, z-1/2'

loop_
_atom_site_label
_atom_site_fract_x
_atom_site_fract_y
_atom_site_fract_z
_atom_site_U_iso_or_equiv
_atom_site_adp_type
_atom_site_calc_flag
_atom_site_refinement_flags
_atom_site_occupancy
_atom_site_disorder_assembly
_atom_site_disorder_group
_atom_site_type_symbol
Cu1 1.07496(4) 0.22159(3) 0.27019(3) 0.03698(15) Uani d . 1 . . Cu
Cu2 0.87922(4) 0.32670(3) 0.31201(3) 0.03805(16) Uani d . 1 . . Cu
O1 0.9230(2) 0.20327(19) 0.2210(2) 0.0475(7) Uani d . 1 . . O
O2 1.1016(2) 0.3462(2) 0.18224(19) 0.0476(7) Uani d . 1 . . O
H2B 1.0367 0.3746 0.1902 0.057 Uiso d R 1 . . H
O3 0.9139(2) 0.40634(18) 0.22139(19) 0.0440(7) Uani d . 1 . . O
O4 1.0291(2) 0.29745(17) 0.36490(17) 0.0379(6) Uani d . 1 . . O
N1 1.1200(3) 0.1243(2) 0.2046(2) 0.0409(8) Uani d . 1 . . N
N2 1.2361(3) 0.2388(2) 0.3165(2) 0.0449(8) Uani d . 1 . . N
H2A 1.2524 0.2601 0.3782 0.054 Uiso d R 1 . . H
N3 0.7240(3) 0.3349(2) 0.2679(2) 0.0426(8) Uani d . 1 . . N
N4 0.8396(3) 0.2661(2) 0.4232(2) 0.0469(9) Uani d . 1 . . N
H4A 0.8318 0.3028 0.4746 0.056 Uiso d R 1 . . H
C1 0.8792(3) 0.1428(3) 0.1620(3) 0.0393(9) Uani d . 1 . . C
C2 0.7662(4) 0.1440(3) 0.1266(3) 0.0488(11) Uani d . 1 . . C
H2 0.7244 0.1880 0.1444 0.059 Uiso calc R 1 . . H
C3 0.7161(4) 0.0819(3) 0.0666(3) 0.0542(12) Uani d . 1 . . C
H3 0.6413 0.0846 0.0443 0.065 Uiso calc R 1 . . H
C4 0.7756(4) 0.0151(3) 0.0387(3) 0.0602(13) Uani d . 1 . . C
H4 0.7413 -0.0269 -0.0019 0.072 Uiso calc R 1 . . H
C5 0.8853(4) 0.0121(3) 0.0716(3) 0.0534(12) Uani d . 1 . . C
H5 0.9252 -0.0330 0.0537 0.064 Uiso calc R 1 . . H
C6 0.9401(3) 0.0759(2) 0.1323(3) 0.0380(9) Uani d . 1 . . C
C7 1.0570(4) 0.0700(3) 0.1564(3) 0.0419(10) Uani d . 1 . . C
H7 1.0894 0.0223 0.1350 0.050 Uiso calc R 1 . . H
C8 1.2395(4) 0.1138(3) 0.2160(3) 0.0535(12) Uani d . 1 . . C
H8A 1.2657 0.1399 0.1629 0.064 Uiso calc R 1 . . H
H8B 1.2582 0.0539 0.2178 0.064 Uiso calc R 1 . . H
C9 1.2911(4) 0.1563(3) 0.3085(3) 0.0569(12) Uani d . 1 . . C
H9A 1.2836 0.1201 0.3620 0.068 Uiso calc R 1 . . H
H9B 1.3681 0.1654 0.3095 0.068 Uiso calc R 1 . . H
C10 1.2789(4) 0.3079(3) 0.2608(3) 0.0573(12) Uani d . 1 . . C
H10A 1.3470 0.3295 0.2968 0.069 Uiso calc R 1 . . H
H10B 1.2932 0.2850 0.2012 0.069 Uiso calc R 1 . . H
C11 1.1982(4) 0.3787(3) 0.2407(3) 0.0525(11) Uani d . 1 . . C
H11A 1.1815 0.4006 0.2999 0.063 Uiso calc R 1 . . H
H11B 1.2281 0.4247 0.2082 0.063 Uiso calc R 1 . . H
C12 0.8454(4) 0.4375(3) 0.1476(3) 0.0416(10) Uani d . 1 . . C
C13 0.8884(4) 0.4912(3) 0.0848(3) 0.0521(11) Uani d . 1 . . C
H13 0.9624 0.5040 0.0966 0.063 Uiso calc R 1 . . H
C14 0.8214(5) 0.5252(3) 0.0054(3) 0.0630(14) Uani d . 1 . . C
H14 0.8508 0.5610 -0.0350 0.076 Uiso calc R 1 . . H
C15 0.7120(5) 0.5066(3) -0.0144(3) 0.0685(15) Uani d . 1 . . C
H15 0.6683 0.5284 -0.0689 0.082 Uiso calc R 1 . . H
C16 0.6671(4) 0.4558(3) 0.0466(3) 0.0596(13) Uani d . 1 . . C
H16 0.5927 0.4445 0.0334 0.072 Uiso calc R 1 . . H
C17 0.7318(4) 0.4205(3) 0.1287(3) 0.0428(10) Uani d . 1 . . C
C18 0.6773(4) 0.3715(3) 0.1909(3) 0.0453(10) Uani d . 1 . . C
H18 0.6021 0.3658 0.1738 0.054 Uiso calc R 1 . . H
C19 0.6594(4) 0.2907(3) 0.3293(3) 0.0568(13) Uani d . 1 . . C
H19A 0.5974 0.2625 0.2909 0.068 Uiso calc R 1 . . H
H19B 0.6326 0.3310 0.3711 0.068 Uiso calc R 1 . . H
C20 0.7335(4) 0.2264(3) 0.3872(3) 0.0602(13) Uani d . 1 . . C
H20A 0.7013 0.2067 0.4401 0.072 Uiso calc R 1 . . H
H20B 0.7431 0.1778 0.3477 0.072 Uiso calc R 1 . . H
C21 0.9328(4) 0.2115(3) 0.4622(3) 0.0563(12) Uani d . 1 . . C
H21A 0.9310 0.1597 0.4250 0.068 Uiso calc R 1 . . H
H21B 0.9303 0.1962 0.5276 0.068 Uiso calc R 1 . . H
C22 1.0345(4) 0.2609(3) 0.4577(3) 0.0472(11) Uani d . 1 . . C
H22A 1.0434 0.3056 0.5052 0.057 Uiso calc R 1 . . H
H22B 1.0973 0.2235 0.4718 0.057 Uiso calc R 1 . . H
Cl1 0.43492(10) 0.22710(9) 0.04127(9) 0.0650(4) Uani d D 1 . . Cl
O5 0.4856(4) 0.2075(3) 0.1354(3) 0.1128(16) Uani d D 1 A . O
O6 0.3248(7) 0.1999(9) 0.0176(8) 0.059(4) Uani d PD 0.352(4) A 1 O
O7 0.4242(14) 0.3244(4) 0.0538(11) 0.135(7) Uani d PD 0.352(4) A 1 O
O8 0.4937(11) 0.2162(13) -0.0304(7) 0.117(7) Uani d PD 0.352(4) A 1 O
O6A 0.3235(5) 0.2463(8) 0.0287(6) 0.070(4) Uani d PD 0.524(14) A 2 O
O7A 0.4934(10) 0.2822(9) -0.0073(8) 0.128(6) Uani d PD 0.524(14) A 2 O
O8A 0.4408(11) 0.1408(6) -0.0068(8) 0.151(6) Uani d PD 0.524(14) A 2 O
O6B 0.359(2) 0.2963(15) 0.0433(13) 0.049(9) Uani d PDU 0.124(14) A 3 O
O7B 0.5137(13) 0.2527(16) -0.0146(11) 0.042(10) Uani d PDU 0.124(14) A 3 O
O8B 0.376(2) 0.1541(12) -0.0021(12) 0.060(11) Uani d PDU 0.124(14) A 3 O
O9 0.4584(7) 0.0032(6) 0.1707(7) 0.220(4) Uani d D 1 . . O
H9 0.4521 0.0395 0.1260 0.264 Uiso d R 1 . . H
C23 0.5387(8) 0.0205(9) 0.2425(7) 0.196(7) Uani d D 1 . . C
H23A 0.5513 0.0807 0.2456 0.295 Uiso calc R 1 . . H
H23B 0.6038 -0.0081 0.2328 0.295 Uiso calc R 1 . . H
H23C 0.5194 0.0013 0.3010 0.295 Uiso calc R 1 . . H

loop_
_atom_site_aniso_label
_atom_site_aniso_U_11
_atom_site_aniso_U_22
_atom_site_aniso_U_33
_atom_site_aniso_U_12
_atom_site_aniso_U_13
_atom_site_aniso_U_23
Cu1 0.0358(3) 0.0442(3) 0.0318(3) 0.0010(2) 0.0083(2) -0.0024(2)
Cu2 0.0414(3) 0.0421(3) 0.0328(3) 0.0016(2) 0.0126(2) 0.0052(2)
O1 0.0391(16) 0.0512(18) 0.0524(18) -0.0001(14) 0.0088(14) -0.0159(14)
O2 0.0427(17) 0.0612(19) 0.0389(16) -0.0016(14) 0.0072(13) 0.0063(13)
O3 0.0450(17) 0.0457(17) 0.0426(16) 0.0011(13) 0.0114(13) 0.0107(13)
O4 0.0453(16) 0.0437(15) 0.0255(13) 0.0004(13) 0.0090(12) -0.0002(11)
N1 0.041(2) 0.047(2) 0.0364(19) 0.0082(16) 0.0110(15) 0.0004(15)
N2 0.042(2) 0.059(2) 0.0332(18) -0.0006(17) 0.0058(15) 0.0023(16)
N3 0.043(2) 0.049(2) 0.0393(19) 0.0018(16) 0.0167(16) 0.0020(16)
N4 0.053(2) 0.056(2) 0.0359(19) 0.0004(18) 0.0182(17) 0.0044(16)
C1 0.046(2) 0.041(2) 0.031(2) -0.0058(19) 0.0104(18) -0.0008(17)
C2 0.045(3) 0.055(3) 0.046(2) 0.000(2) 0.009(2) -0.004(2)
C3 0.051(3) 0.067(3) 0.044(2) -0.012(2) 0.007(2) -0.003(2)
C4 0.072(4) 0.060(3) 0.049(3) -0.021(3) 0.011(3) -0.013(2)
C5 0.072(3) 0.042(3) 0.048(3) -0.003(2) 0.017(2) -0.006(2)
C6 0.048(3) 0.036(2) 0.030(2) -0.0019(18) 0.0106(18) 0.0016(16)
C7 0.058(3) 0.036(2) 0.034(2) 0.008(2) 0.016(2) 0.0009(17)
C8 0.044(3) 0.063(3) 0.056(3) 0.008(2) 0.016(2) -0.001(2)
C9 0.041(3) 0.077(3) 0.051(3) 0.014(2) 0.006(2) 0.009(2)
C10 0.040(3) 0.078(3) 0.054(3) -0.010(2) 0.010(2) 0.006(2)
C11 0.055(3) 0.055(3) 0.048(3) -0.012(2) 0.011(2) 0.003(2)
C12 0.053(3) 0.037(2) 0.036(2) 0.0087(19) 0.012(2) 0.0017(17)
C13 0.064(3) 0.047(3) 0.049(3) 0.007(2) 0.021(2) 0.012(2)
C14 0.088(4) 0.059(3) 0.047(3) 0.010(3) 0.023(3) 0.017(2)
C15 0.090(4) 0.071(4) 0.042(3) 0.014(3) 0.006(3) 0.017(2)
C16 0.062(3) 0.064(3) 0.050(3) 0.013(3) 0.003(2) 0.002(2)
C17 0.054(3) 0.039(2) 0.035(2) 0.0092(19) 0.0100(19) -0.0011(17)
C18 0.044(3) 0.049(3) 0.044(2) 0.004(2) 0.010(2) -0.006(2)
C19 0.048(3) 0.073(3) 0.053(3) -0.007(2) 0.020(2) 0.006(2)
C20 0.060(3) 0.067(3) 0.057(3) -0.013(3) 0.022(2) 0.015(2)
C21 0.064(3) 0.064(3) 0.043(3) 0.006(2) 0.016(2) 0.022(2)
C22 0.058(3) 0.057(3) 0.027(2) 0.004(2) 0.0108(19) 0.0024(18)
Cl1 0.0441(7) 0.0989(11) 0.0511(7) 0.0022(7) 0.0067(5) 0.0107(7)
O5 0.089(3) 0.169(5) 0.068(3) 0.000(3) -0.017(2) 0.019(3)
O6 0.060(8) 0.066(9) 0.051(6) -0.020(7) 0.009(5) -0.009(7)
O7 0.102(12) 0.055(8) 0.23(2) 0.007(8) -0.013(13) -0.008(10)
O8 0.109(13) 0.16(2) 0.105(12) -0.017(14) 0.070(10) -0.025(12)
O6A 0.048(5) 0.100(11) 0.059(5) 0.013(5) 0.003(4) 0.008(6)
O7A 0.101(9) 0.146(14) 0.157(11) 0.004(9) 0.072(8) 0.042(9)
O8A 0.088(10) 0.150(11) 0.205(13) 0.012(8) 0.002(8) -0.096(10)
O6B 0.051(13) 0.049(13) 0.056(12) 0.011(9) 0.033(9) 0.013(9)
O7B 0.055(13) 0.030(12) 0.053(12) 0.013(9) 0.037(9) -0.011(8)
O8B 0.060(14) 0.059(14) 0.062(13) -0.012(9) 0.016(9) -0.019(9)
O9 0.191(9) 0.214(8) 0.260(10) -0.042(7) 0.053(7) 0.062(8)
C23 0.085(6) 0.320(18) 0.175(11) 0.017(9) 0.000(7) 0.117(11)

loop_
_atom_type_symbol
_atom_type_description
_atom_type_scat_dispersion_real
_atom_type_scat_dispersion_imag
_atom_type_scat_source
C C 0.0033 0.0016 'International Tables Vol C Tables 4.2.6.8 and 6.1.1.4'
H H 0.0000 0.0000 'International Tables Vol C Tables 4.2.6.8 and 6.1.1.4'
N N 0.0061 0.0033 'International Tables Vol C Tables 4.2.6.8 and 6.1.1.4'
O O 0.0106 0.0060 'International Tables Vol C Tables 4.2.6.8 and 6.1.1.4'
Cl Cl 0.1484 0.1585 'International Tables Vol C Tables 4.2.6.8 and 6.1.1.4'
Cu Cu 0.3201 1.2651 'International Tables Vol C Tables 4.2.6.8 and 6.1.1.4'

loop_
_geom_angle_atom_site_label_1
_geom_angle_atom_site_label_2
_geom_angle_atom_site_label_3
_geom_angle
_geom_angle_publ_flag
O1 Cu1 N1 93.42(13) y
O1 Cu1 O4 87.13(11) y
N1 Cu1 O4 164.18(12) y
O1 Cu1 N2 177.47(13) y
N1 Cu1 N2 84.46(15) y
O4 Cu1 N2 95.29(13) y
O1 Cu1 O2 98.92(12) y
N1 Cu1 O2 108.38(12) y
O4 Cu1 O2 87.10(11) y
N2 Cu1 O2 80.49(12) y
O3 Cu2 N3 94.26(13) y
O3 Cu2 O4 95.56(11) y
N3 Cu2 O4 169.18(13) y
O3 Cu2 N4 167.53(14) y
N3 Cu2 N4 84.87(14) y
O4 Cu2 N4 86.50(13) y
C1 O1 Cu1 127.4(3) ?
C11 O2 Cu1 99.8(2) ?
C11 O2 H2B 114.1 ?
Cu1 O2 H2B 96.8 ?
C12 O3 Cu2 126.1(3) ?
C22 O4 Cu2 109.5(2) ?
C22 O4 Cu1 114.9(2) ?
Cu2 O4 Cu1 104.96(12) ?
C7 N1 C8 119.6(4) ?
C7 N1 Cu1 126.0(3) ?
C8 N1 Cu1 114.4(3) ?
C9 N2 C10 112.3(3) ?
C9 N2 Cu1 107.8(3) ?
C10 N2 Cu1 110.7(3) ?
C9 N2 H2A 111.4 ?
C10 N2 H2A 101.7 ?
Cu1 N2 H2A 112.9 ?
C18 N3 C19 120.7(4) ?
C18 N3 Cu2 125.5(3) ?
C19 N3 Cu2 113.7(3) ?
C20 N4 C21 118.9(4) ?
C20 N4 Cu2 105.3(3) ?
C21 N4 Cu2 106.6(3) ?
C20 N4 H4A 108.3 ?
C21 N4 H4A 104.4 ?
Cu2 N4 H4A 113.5 ?
O1 C1 C2 119.3(4) ?
O1 C1 C6 123.2(4) ?
C2 C1 C6 117.5(4) ?
C3 C2 C1 121.8(4) ?
C3 C2 H2 119.1 ?
C1 C2 H2 119.1 ?
C2 C3 C4 120.8(5) ?
C2 C3 H3 119.6 ?
C4 C3 H3 119.6 ?
C5 C4 C3 118.9(4) ?
C5 C4 H4 120.5 ?
C3 C4 H4 120.5 ?
C4 C5 C6 121.8(4) ?
C4 C5 H5 119.1 ?
C6 C5 H5 119.1 ?
C1 C6 C5 119.1(4) ?
C1 C6 C7 123.7(4) ?
C5 C6 C7 117.1(4) ?
N1 C7 C6 125.7(4) ?
N1 C7 H7 117.1 ?
C6 C7 H7 117.1 ?
N1 C8 C9 107.8(3) ?
N1 C8 H8A 110.1 ?
C9 C8 H8A 110.1 ?
N1 C8 H8B 110.1 ?
C9 C8 H8B 110.1 ?
H8A C8 H8B 108.5 ?
N2 C9 C8 109.0(4) ?
N2 C9 H9A 109.9 ?
C8 C9 H9A 109.9 ?
N2 C9 H9B 109.9 ?
C8 C9 H9B 109.9 ?
H9A C9 H9B 108.3 ?
C11 C10 N2 110.4(4) ?
C11 C10 H10A 109.6 ?
N2 C10 H10A 109.6 ?
C11 C10 H10B 109.6 ?
N2 C10 H10B 109.6 ?
H10A C10 H10B 108.1 ?
O2 C11 C10 108.2(4) ?
O2 C11 H11A 110.1 ?
C10 C11 H11A 110.1 ?
O2 C11 H11B 110.1 ?
C10 C11 H11B 110.1 ?
H11A C11 H11B 108.4 ?
O3 C12 C13 117.6(4) ?
O3 C12 C17 124.0(4) ?
C13 C12 C17 118.4(4) ?
C14 C13 C12 120.6(5) ?
C14 C13 H13 119.7 ?
C12 C13 H13 119.7 ?
C15 C14 C13 120.9(5) ?
C15 C14 H14 119.5 ?
C13 C14 H14 119.5 ?
C16 C15 C14 119.9(5) ?
C16 C15 H15 120.0 ?
C14 C15 H15 120.0 ?
C15 C16 C17 121.2(5) ?
C15 C16 H16 119.4 ?
C17 C16 H16 119.4 ?
C16 C17 C12 119.0(4) ?
C16 C17 C18 117.5(4) ?
C12 C17 C18 123.5(4) ?
N3 C18 C17 125.3(4) ?
N3 C18 H18 117.3 ?
C17 C18 H18 117.3 ?
N3 C19 C20 107.1(4) ?
N3 C19 H19A 110.3 ?
C20 C19 H19A 110.3 ?
N3 C19 H19B 110.3 ?
C20 C19 H19B 110.3 ?
H19A C19 H19B 108.5 ?
N4 C20 C19 109.2(4) ?
N4 C20 H20A 109.8 ?
C19 C20 H20A 109.8 ?
N4 C20 H20B 109.8 ?
C19 C20 H20B 109.8 ?
H20A C20 H20B 108.3 ?
N4 C21 C22 107.4(4) ?
N4 C21 H21A 110.2 ?
C22 C21 H21A 110.2 ?
N4 C21 H21B 110.2 ?
C22 C21 H21B 110.2 ?
H21A C21 H21B 108.5 ?
O4 C22 C21 110.5(3) ?
O4 C22 H22A 109.5 ?
C21 C22 H22A 109.5 ?
O4 C22 H22B 109.5 ?
C21 C22 H22B 109.5 ?
H22A C22 H22B 108.1 ?
O7A Cl1 O6A 113.5(5) ?
O8 Cl1 O5 118.4(6) ?
O7A Cl1 O5 115.2(5) ?
O6A Cl1 O5 115.5(4) ?
O8 Cl1 O6 114.3(6) ?
O5 Cl1 O6 113.9(5) ?
O5 Cl1 O7B 111.0(7) ?
O5 Cl1 O8B 109.8(7) ?
O7B Cl1 O8B 109.5(8) ?
O5 Cl1 O6B 109.0(7) ?
O7B Cl1 O6B 108.7(7) ?
O8B Cl1 O6B 108.7(8) ?
O7A Cl1 O8A 104.8(6) ?
O6A Cl1 O8A 105.2(5) ?
O5 Cl1 O8A 100.5(5) ?
O8 Cl1 O7 106.1(6) ?
O5 Cl1 O7 98.0(5) ?
O6 Cl1 O7 103.0(6) ?
C23 O9 H9 113.3 ?
O9 C23 H23A 109.5 ?
O9 C23 H23B 109.5 ?
H23A C23 H23B 109.5 ?
O9 C23 H23C 109.5 ?
H23A C23 H23C 109.5 ?
H23B C23 H23C 109.5 ?

loop_
_geom_bond_atom_site_label_1
_geom_bond_atom_site_label_2
_geom_bond_distance
_geom_bond_publ_flag
Cu1 O1 1.920(3) y
Cu1 N1 1.931(3) y
Cu1 O4 1.966(3) y
Cu1 N2 2.017(4) y
Cu1 O2 2.384(3) y
Cu2 O3 1.907(3) y
Cu2 N3 1.928(4) y
Cu2 O4 1.939(3) y
Cu2 N4 1.991(3) y
O1 C1 1.320(5) ?
O2 C11 1.429(5) ?
O2 H2B 0.95 ?
O3 C12 1.322(5) ?
O4 C22 1.434(4) ?
N1 C7 1.274(5) ?
N1 C8 1.479(5) ?
N2 C9 1.483(6) ?
N2 C10 1.502(6) ?
N2 H2A 0.93 ?
N3 C18 1.282(5) ?
N3 C19 1.471(5) ?
N4 C20 1.468(6) ?
N4 C21 1.470(6) ?
N4 H4A 0.95 ?
C1 C2 1.409(6) ?
C1 C6 1.409(6) ?
C2 C3 1.372(6) ?
C2 H2 0.93 ?
C3 C4 1.386(7) ?
C3 H3 0.93 ?
C4 C5 1.364(7) ?
C4 H4 0.93 ?
C5 C6 1.416(6) ?
C5 H5 0.93 ?
C6 C7 1.438(6) ?
C7 H7 0.93 ?
C8 C9 1.514(6) ?
C8 H8A 0.97 ?
C8 H8B 0.97 ?
C9 H9A 0.97 ?
C9 H9B 0.97 ?
C10 C11 1.493(7) ?
C10 H10A 0.97 ?
C10 H10B 0.97 ?
C11 H11A 0.97 ?
C11 H11B 0.97 ?
C12 C13 1.408(6) ?
C12 C17 1.419(6) ?
C13 C14 1.385(6) ?
C13 H13 0.93 ?
C14 C15 1.374(7) ?
C14 H14 0.93 ?
C15 C16 1.373(7) ?
C15 H15 0.93 ?
C16 C17 1.409(6) ?
C16 H16 0.93 ?
C17 C18 1.438(6) ?
C18 H18 0.93 ?
C19 C20 1.510(7) ?
C19 H19A 0.97 ?
C19 H19B 0.97 ?
C20 H20A 0.97 ?
C20 H20B 0.97 ?
C21 C22 1.500(6) ?
C21 H21A 0.97 ?
C21 H21B 0.97 ?
C22 H22A 0.97 ?
C22 H22B 0.97 ?
Cl1 O8 1.375(7) ?
Cl1 O7A 1.396(6) ?
Cl1 O6A 1.402(6) ?
Cl1 O5 1.411(3) ?
Cl1 O6 1.420(7) ?
Cl1 O7B 1.433(8) ?
Cl1 O8B 1.442(8) ?
Cl1 O6B 1.451(9) ?
Cl1 O8A 1.529(6) ?
Cl1 O7 1.549(7) ?
O9 C23 1.323(8) ?
O9 H9 0.85 ?
C23 H23A 0.96 ?
C23 H23B 0.96 ?
C23 H23C 0.96 ?

loop_
_geom_torsion_atom_site_label_1
_geom_torsion_atom_site_label_2
_geom_torsion_atom_site_label_3
_geom_torsion_atom_site_label_4
_geom_torsion
N1 Cu1 O1 C1 -1.1(3)
O4 Cu1 O1 C1 -165.2(3)
O2 Cu1 O1 C1 108.1(3)
O1 Cu1 O2 C11 159.5(2)
N1 Cu1 O2 C11 -103.8(3)
O4 Cu1 O2 C11 72.9(3)
N2 Cu1 O2 C11 -23.0(3)
N3 Cu2 O3 C12 -10.4(3)
O4 Cu2 O3 C12 165.1(3)
N4 Cu2 O3 C12 -95.9(7)
O3 Cu2 O4 C22 159.6(2)
N3 Cu2 O4 C22 -45.2(7)
N4 Cu2 O4 C22 -8.0(3)
O3 Cu2 O4 Cu1 -76.53(14)
N3 Cu2 O4 Cu1 78.7(6)
N4 Cu2 O4 Cu1 115.81(15)
O1 Cu1 O4 C22 101.1(3)
N1 Cu1 O4 C22 8.7(6)
N2 Cu1 O4 C22 -79.6(3)
O2 Cu1 O4 C22 -159.8(3)
O1 Cu1 O4 Cu2 -19.18(14)
N1 Cu1 O4 Cu2 -111.6(5)
N2 Cu1 O4 Cu2 160.07(14)
O2 Cu1 O4 Cu2 79.91(12)
O1 Cu1 N1 C7 -5.6(4)
O4 Cu1 N1 C7 85.9(6)
N2 Cu1 N1 C7 175.8(4)
O2 Cu1 N1 C7 -106.2(3)
O1 Cu1 N1 C8 176.1(3)
O4 Cu1 N1 C8 -92.4(5)
N2 Cu1 N1 C8 -2.5(3)
O2 Cu1 N1 C8 75.6(3)
N1 Cu1 N2 C9 -21.5(3)
O4 Cu1 N2 C9 142.6(3)
O2 Cu1 N2 C9 -131.2(3)
N1 Cu1 N2 C10 101.7(3)
O4 Cu1 N2 C10 -94.2(3)
O2 Cu1 N2 C10 -8.1(3)
O3 Cu2 N3 C18 11.4(4)
O4 Cu2 N3 C18 -143.9(5)
N4 Cu2 N3 C18 178.9(4)
O3 Cu2 N3 C19 -171.4(3)
O4 Cu2 N3 C19 33.4(8)
N4 Cu2 N3 C19 -3.9(3)
O3 Cu2 N4 C20 114.4(6)
N3 Cu2 N4 C20 27.8(3)
O4 Cu2 N4 C20 -145.6(3)
O3 Cu2 N4 C21 -118.4(6)
N3 Cu2 N4 C21 155.1(3)
O4 Cu2 N4 C21 -18.4(3)
Cu1 O1 C1 C2 -174.2(3)
Cu1 O1 C1 C6 6.0(6)
O1 C1 C2 C3 -178.8(4)
C6 C1 C2 C3 1.0(6)
C1 C2 C3 C4 0.1(7)
C2 C3 C4 C5 -0.2(7)
C3 C4 C5 C6 -0.9(7)
O1 C1 C6 C5 177.7(4)
C2 C1 C6 C5 -2.1(6)
O1 C1 C6 C7 -5.3(6)
C2 C1 C6 C7 174.9(4)
C4 C5 C6 C1 2.1(6)
C4 C5 C6 C7 -175.1(4)
C8 N1 C7 C6 -174.1(4)
Cu1 N1 C7 C6 7.7(6)
C1 C6 C7 N1 -2.0(6)
C5 C6 C7 N1 175.1(4)
C7 N1 C8 C9 -153.0(4)
Cu1 N1 C8 C9 25.4(4)
C10 N2 C9 C8 -81.5(5)
Cu1 N2 C9 C8 40.7(4)
N1 C8 C9 N2 -42.9(5)
C9 N2 C10 C11 159.3(4)
Cu1 N2 C10 C11 38.8(4)
Cu1 O2 C11 C10 49.1(3)
N2 C10 C11 O2 -63.1(5)
Cu2 O3 C12 C13 -175.6(3)
Cu2 O3 C12 C17 4.9(6)
O3 C12 C13 C14 179.2(4)
C17 C12 C13 C14 -1.2(6)
C12 C13 C14 C15 -0.7(7)
C13 C14 C15 C16 2.0(8)
C14 C15 C16 C17 -1.3(8)
C15 C16 C17 C12 -0.6(7)
C15 C16 C17 C18 177.1(4)
O3 C12 C17 C16 -178.6(4)
C13 C12 C17 C16 1.9(6)
O3 C12 C17 C18 3.9(6)
C13 C12 C17 C18 -175.7(4)
C19 N3 C18 C17 176.1(4)
Cu2 N3 C18 C17 -6.9(6)
C16 C17 C18 N3 179.7(4)
C12 C17 C18 N3 -2.7(7)
C18 N3 C19 C20 156.8(4)
Cu2 N3 C19 C20 -20.5(5)
C21 N4 C20 C19 -165.9(4)
Cu2 N4 C20 C19 -46.5(4)
N3 C19 C20 N4 44.2(5)
C20 N4 C21 C22 158.4(4)
Cu2 N4 C21 C22 39.7(4)
Cu2 O4 C22 C21 33.0(4)
Cu1 O4 C22 C21 -84.8(4)
N4 C21 C22 O4 -48.9(5)
